data_1001362
loop_
_publ_author_name
'Leclaire, A'
'Raveau, B'

_publ_section_title
;
Small Atomic Displacements in the Molybdenophospates A Mo2 P3 O12 (A=
K, Rb, Tl)
;
_journal_coden_ASTM ACSCEE
_journal_name_full 'Acta Crystallographica C (39,1983-)'
_journal_page_first 226
_journal_page_last 229
_journal_volume 44
_journal_year 1988
_chemical_formula_structural 'Rb Mo2 (P O4)3'
_chemical_formula_sum 'Mo2 O12 P3 Rb'
_chemical_name_systematic 'Rubidium dimolybdotriphosphate'
_space_group_IT_number 57
_symmetry_cell_setting orthorhombic
_symmetry_Int_Tables_number 57
_symmetry_space_group_name_Hall '-P 2c 2b'
_symmetry_space_group_name_H-M 'P b c m'
_cell_angle_alpha 90
_cell_angle_beta 90
_cell_angle_gamma 90
_cell_formula_units_Z 4
_cell_length_a 8.8314(8)
_cell_length_b 9.2368(7)
_cell_length_c 12.3051(9)
_cell_volume 1003.8
_refine_ls_R_factor_all 0.044
_cod_database_code 1001362

loop_
_symmetry_equiv_pos_as_xyz
x,y,z
-x,-y,1/2+z
x,1/2-y,-z
-x,1/2+y,1/2-z
-x,-y,-z
x,y,1/2-z
-x,1/2+y,z
x,1/2-y,1/2+z

loop_
_atom_site_label
_atom_site_type_symbol
_atom_site_symmetry_multiplicity
_atom_site_Wyckoff_symbol
_atom_site_fract_x
_atom_site_fract_y
_atom_site_fract_z
_atom_site_occupancy
_atom_site_attached_hydrogens
_atom_site_calc_flag
Mo1 Mo4+ 8 e 0.24652(4) 0.02802(3) 0.10087(2) 1. 0 d
Rb1 Rb1+ 4 d -0.18821(22) 0.16311(14) 0.25 1. 0 d
P1 P5+ 4 c -0.02482(18) 0.25 0. 1. 0 d
P2 P5+ 8 e 0.40860(14) 0.36033(12) 0.12994(10) 1. 0 d
O1 O2- 4 d 0.21299(61) 0.01666(57) 0.25 1. 0 d
O2 O2- 8 e 0.12278(66) -0.14951(54) 0.06757(42) 1. 0 d
O3 O2- 8 e 0.30063(49) 0.04952(43) -0.06219(30) 1. 0 d
O4 O2- 8 e 0.38755(52) 0.19860(39) 0.12234(37) 1. 0 d
O5 O2- 8 e 0.42622(45) -0.10685(46) 0.11402(40) 1. 0 d
O6 O2- 8 e 0.07001(52) 0.16336(52) 0.08040(37) 1. 0 d
O7 O2- 4 d 0.36130(82) 0.41003(69) 0.25 1. 0 d

loop_
_atom_type_symbol
_atom_type_oxidation_number
Mo4+ 4.000
Rb1+ 1.000
P5+ 5.000
O2- -2.000

_cod_duplicate_entry 1001350
